data_1562474
loop_
_publ_author_name
'Marri, Subba R.'
'Behera, J.N.'

_publ_section_title
;
 Synthesis, structure and photoluminescence properties of amine-templated
 open-framework bismuth sulfates
;
_journal_issue 1
_journal_name_full 'Journal of Solid State Chemistry'
_journal_page_first 15
_journal_page_last 21
_journal_paper_doi 10.1016/j.jssc.2013.10.032
_journal_volume 210
_journal_year 2014
_chemical_formula_moiety 'C16 H48 Bi4 N8 O44 S10'
_chemical_formula_sum 'C16 H48 Bi4 N8 O44 S10'
_chemical_formula_weight 2213.14
_chemical_name_common 'Three-dimensioanl Bismuth sulfate'
_space_group_IT_number 14
_space_group_name_Hall '-P 2ybc'
_space_group_name_H-M_alt 'P 1 21/c 1'
_symmetry_cell_setting monoclinic
_symmetry_space_group_name_H-M 'P 1 21/c 1'
_atom_sites_solution_hydrogens geom
_atom_sites_solution_primary direct
_atom_sites_solution_secondary difmap
_cell_angle_alpha 90.00
_cell_angle_beta 91.9390(10)
_cell_angle_gamma 90.00
_cell_formula_units_Z 4
_cell_length_a 19.8449(9)
_cell_length_b 19.3547(9)
_cell_length_c 13.2108(6)
_cell_measurement_temperature 296(2)
_cell_measurement_theta_max 0.7461
_cell_measurement_theta_min 0.4445
_cell_volume 5071.3(4)
_computing_cell_refinement 'SMART, SAINT'
_computing_data_collection SMART
_computing_data_reduction SAINT
_computing_molecular_graphics 'Diamond (Brandenburg, 1999)'
_computing_publication_material 'SHELXTLCIF-97 (Sheldrick, 2008)'
_computing_structure_refinement 'SHELXL-97 (Sheldrick, 2008)'
_computing_structure_solution 'SHELXS-97 (Sheldrick, 2008)'
_diffrn_ambient_temperature 296(2)
_diffrn_measured_fraction_theta_full 0.993
_diffrn_measured_fraction_theta_max 0.993
_diffrn_measurement_device_type 'Bruker SMART APEX CCD diffractometer'
_diffrn_measurement_method '\f and \w scan'
_diffrn_radiation_monochromator graphite
_diffrn_radiation_source 'fine-focus sealed tube'
_diffrn_radiation_type MoK\a
_diffrn_radiation_wavelength 0.71073
_diffrn_reflns_av_R_equivalents 0.0535
_diffrn_reflns_av_sigmaI/netI 0.0606
_diffrn_reflns_limit_h_max 28
_diffrn_reflns_limit_h_min -28
_diffrn_reflns_limit_k_max 27
_diffrn_reflns_limit_k_min -27
_diffrn_reflns_limit_l_max 9
_diffrn_reflns_limit_l_min -18
_diffrn_reflns_number 50793
_diffrn_reflns_theta_full 30.57
_diffrn_reflns_theta_max 30.57
_diffrn_reflns_theta_min 2.61
_exptl_absorpt_coefficient_mu 14.381
_exptl_absorpt_correction_T_max 0.7461
_exptl_absorpt_correction_T_min 0.4445
_exptl_absorpt_correction_type 'multi-scan (SADABS)'
_exptl_absorpt_process_details 'SADABS Bruker, 2007)'
_exptl_crystal_colour white
_exptl_crystal_density_diffrn 2.899
_exptl_crystal_density_method 'not measured'
_exptl_crystal_description needle
_exptl_crystal_F_000 4176
_exptl_crystal_size_max 0.16
_exptl_crystal_size_mid 0.13
_exptl_crystal_size_min 0.10
_refine_diff_density_max 3.556
_refine_diff_density_min -2.731
_refine_diff_density_rms 0.271
_refine_ls_extinction_coef noref
_refine_ls_extinction_method none
_refine_ls_goodness_of_fit_ref 1.028
_refine_ls_hydrogen_treatment mixed
_refine_ls_matrix_type full
_refine_ls_number_parameters 733
_refine_ls_number_reflns 15469
_refine_ls_number_restraints 0
_refine_ls_restrained_S_all 1.028
_refine_ls_R_factor_all 0.0631
_refine_ls_R_factor_gt 0.0388
_refine_ls_shift/su_max 0.077
_refine_ls_shift/su_mean 0.000
_refine_ls_structure_factor_coef Fsqd
_refine_ls_weighting_details 'calc w=1/[\s^2^(Fo^2^)+(0.0350P)^2^+2.5000P] where P=(Fo^2^+2Fc^2^)/3'
_refine_ls_weighting_scheme calc
_refine_ls_wR_factor_gt 0.0771
_refine_ls_wR_factor_ref 0.0847
_reflns_number_gt 11558
_reflns_number_total 15469
_reflns_threshold_expression >2sigma(I)
_cod_data_source_file JSSC-2014-210-15.cif
_cod_data_source_block Compound_2
_cod_depositor_comments
;
The following automatic conversions were performed:

data item '_chemical_melting_point' value 'not measured' was changed
to '?' -- the value is undefined or not given.

data item '_exptl_crystal_density_meas' value 'not measured' was
changed to '?' -- the value is perceived as not measured.

Automatic conversion script
Id: cif_fix_values 8369 2020-08-20 11:38:08Z andrius 
;
_cod_original_sg_symbol_H-M P2(1)/c
_cod_database_code 1562474

loop_
_symmetry_equiv_pos_as_xyz
'x, y, z'
'-x, y+1/2, -z+1/2'
'-x, -y, -z'
'x, -y-1/2, z-1/2'

loop_
_atom_site_label
_atom_site_type_symbol
_atom_site_fract_x
_atom_site_fract_y
_atom_site_fract_z
_atom_site_U_iso_or_equiv
_atom_site_adp_type
_atom_site_occupancy
_atom_site_symmetry_multiplicity
_atom_site_calc_flag
_atom_site_refinement_flags
_atom_site_disorder_assembly
_atom_site_disorder_group
Bi1 Bi 0.196633(10) 0.488651(10) 0.273011(17) 0.01146(5) Uani 1 1 d . . .
Bi2 Bi 0.280681(11) 0.448953(11) -0.237184(17) 0.01428(5) Uani 1 1 d . . .
Bi3 Bi 0.521784(11) 0.698375(12) -0.272250(18) 0.01539(5) Uani 1 1 d . . .
Bi4 Bi 0.006643(11) 0.233222(11) 0.255061(18) 0.01515(5) Uani 1 1 d . . .
S1 S -0.10065(7) 0.11858(7) 0.24990(12) 0.0143(3) Uani 1 1 d . . .
S2 S 0.60914(8) 0.83020(8) -0.27172(12) 0.0183(3) Uani 1 1 d . . .
S3 S 0.09490(7) 0.36764(7) 0.25433(12) 0.0139(3) Uani 1 1 d . . .
S4 S 0.38385(8) 0.57722(8) -0.23965(13) 0.0185(3) Uani 1 1 d . . .
S5 S 0.46730(8) 0.75613(8) -0.03196(12) 0.0179(3) Uani 1 1 d . . .
S6 S -0.05591(7) 0.25023(7) 0.50289(11) 0.0135(3) Uani 1 1 d . . .
S7 S 0.23362(8) 0.50423(8) 0.00640(12) 0.0169(3) Uani 1 1 d . . .
S8 S 0.15191(8) 0.14549(8) 0.23668(13) 0.0180(3) Uani 1 1 d . . .
S9 S 0.36930(7) 0.42487(7) 0.26898(12) 0.0142(3) Uani 1 1 d . . .
S10 S 0.22059(8) 0.49203(8) 0.51143(12) 0.0148(3) Uani 1 1 d . . .
O1 O 0.2954(2) 0.4173(2) 0.2772(4) 0.0217(10) Uani 1 1 d . . .
O2 O 0.2059(2) 0.4666(2) 0.0931(3) 0.0218(10) Uani 1 1 d . . .
O3 O 0.2796(2) 0.5787(2) 0.2368(4) 0.0221(10) Uani 1 1 d . . .
O4 O 0.1306(2) 0.5859(2) 0.3428(3) 0.0213(10) Uani 1 1 d . . .
O5 O 0.1691(2) 0.3637(2) 0.2515(3) 0.0194(10) Uani 1 1 d . . .
O6 O 0.1721(2) 0.4497(2) 0.4488(3) 0.0212(10) Uani 1 1 d . . .
O7 O 0.0778(2) 0.4416(2) 0.2627(4) 0.0225(10) Uani 1 1 d . . .
O8 O 0.2638(2) 0.5273(2) 0.4376(4) 0.0227(10) Uani 1 1 d . . .
O9 O -0.1274(2) 0.0810(2) 0.3355(4) 0.0246(10) Uani 1 1 d . . .
O10 O 0.2607(2) 0.4514(2) -0.0621(3) 0.0252(11) Uani 1 1 d . . .
O11 O 0.2215(2) 0.5576(3) -0.2348(4) 0.0339(9) Uani 1 1 d . . .
O12 O 0.2615(2) 0.4454(2) -0.4230(4) 0.0237(10) Uani 1 1 d . . .
O13 O 0.1558(2) 0.0710(2) 0.2575(4) 0.0253(11) Uani 1 1 d . . .
O14 O 0.3746(3) 0.5240(3) -0.1604(4) 0.0339(9) Uani 1 1 d . . .
O15 O 0.6269(2) 0.8745(2) -0.1855(4) 0.0261(11) Uani 1 1 d . . .
O16 O 0.2223(2) 0.1708(3) 0.2474(4) 0.0308(12) Uani 1 1 d . . .
O17 O 0.6436(2) 0.8585(2) -0.3589(3) 0.0223(10) Uani 1 1 d . . .
O18 O 0.3518(3) 0.5457(3) -0.3312(4) 0.0391(14) Uani 1 1 d . . .
O19 O 0.5190(2) 0.7262(2) -0.0992(4) 0.0256(11) Uani 1 1 d . . .
O20 O 0.4143(2) 0.7520(3) -0.2744(4) 0.0334(12) Uani 1 1 d . . .
O21 O 0.5050(3) 0.7937(3) 0.0492(4) 0.0278(11) Uani 1 1 d . . .
O22 O 0.6314(2) 0.7580(2) -0.2531(4) 0.0295(12) Uani 1 1 d . . .
O23 O 0.4558(2) 0.5899(2) -0.2538(4) 0.0303(12) Uani 1 1 d . . .
O24 O 0.5359(2) 0.8260(2) -0.2901(4) 0.0280(11) Uani 1 1 d . . .
O25 O 0.4034(2) 0.3919(2) 0.3583(3) 0.0214(10) Uani 1 1 d . . .
O26 O 0.3923(2) 0.3861(2) 0.1800(3) 0.0213(10) Uani 1 1 d . . .
O27 O -0.0130(2) 0.2189(2) 0.4237(3) 0.0202(10) Uani 1 1 d . . .
O28 O 0.1104(2) 0.1800(3) 0.3138(4) 0.0317(12) Uani 1 1 d . . .
O29 O -0.0257(2) 0.1134(2) 0.2511(4) 0.0203(10) Uani 1 1 d . . .
O30 O 0.0708(2) 0.3283(2) 0.3420(3) 0.0205(10) Uani 1 1 d . . .
O31 O -0.0133(2) 0.2948(2) 0.5690(3) 0.0237(10) Uani 1 1 d . . .
O32 O -0.1159(2) 0.1929(2) 0.2522(4) 0.0223(10) Uani 1 1 d . . .
O33 O -0.0770(3) 0.3334(3) 0.2647(4) 0.0334(12) Uani 1 1 d . . .
O34 O 0.0626(2) 0.3361(2) 0.1639(3) 0.0216(10) Uani 1 1 d . . .
O35 O 0.3513(3) 0.6401(3) -0.2136(6) 0.061(2) Uani 1 1 d . . .
O36 O 0.4253(2) 0.8049(2) -0.0889(4) 0.0280(11) Uani 1 1 d . . .
O37 O 0.4271(2) 0.7011(3) 0.0095(4) 0.0316(12) Uani 1 1 d . . .
O38 O -0.0840(2) 0.1944(2) 0.5629(4) 0.0278(11) Uani 1 1 d . . .
O39 O -0.1096(2) 0.2913(2) 0.4530(4) 0.0232(10) Uani 1 1 d . . .
O40 O 0.1823(3) 0.5451(3) -0.0462(4) 0.0340(13) Uani 1 1 d . . .
O41 O 0.2888(3) 0.5492(3) 0.0423(4) 0.0309(12) Uani 1 1 d . . .
O42 O 0.1217(3) 0.1606(3) 0.1377(4) 0.0387(13) Uani 1 1 d . . .
O43 O 0.3883(2) 0.4979(2) 0.2620(4) 0.0240(10) Uani 1 1 d . . .
O44 O 0.1855(2) 0.5431(2) 0.5707(3) 0.0238(10) Uani 1 1 d . . .
C16 C 0.2872(3) 0.6896(3) -0.0121(5) 0.0175(13) Uani 1 1 d . . .
H16B H 0.3343 0.6979 -0.0252 0.021 Uiso 1 1 calc R . .
H16C H 0.2812 0.6405 -0.0012 0.021 Uiso 1 1 calc R . .
C15 C 0.2684(4) 0.7280(4) 0.0798(7) 0.040(2) Uani 1 1 d . . .
H15B H 0.2970 0.7136 0.1369 0.048 Uiso 1 1 calc R . .
H15C H 0.2220 0.7177 0.0952 0.048 Uiso 1 1 calc R . .
N8 N 0.2452(4) 0.7118(4) -0.0999(6) 0.051(2) Uani 1 1 d . . .
H28B H 0.2016 0.7029 -0.0885 0.062 Uiso 1 1 calc R . .
H28C H 0.2569 0.6878 -0.1550 0.062 Uiso 1 1 calc R . .
N7 N 0.2761(4) 0.8047(4) 0.0635(7) 0.065(3) Uani 1 1 d . . .
H27B H 0.2625 0.8277 0.1184 0.078 Uiso 1 1 calc R . .
H27C H 0.3198 0.8149 0.0549 0.078 Uiso 1 1 calc R . .
C14 C 0.2349(3) 0.8270(3) -0.0280(5) 0.0165(13) Uani 1 1 d . . .
H14A H 0.1875 0.8196 -0.0161 0.020 Uiso 1 1 calc R . .
H14B H 0.2416 0.8760 -0.0394 0.020 Uiso 1 1 calc R . .
C13 C 0.1914(3) 0.2245(4) -0.0291(5) 0.0218(14) Uani 1 1 d . . .
H13A H 0.1835 0.1898 0.0221 0.026 Uiso 1 1 calc R . .
H13B H 0.1546 0.2225 -0.0792 0.026 Uiso 1 1 calc R . .
N6 N 0.4442(4) 0.5466(3) 0.4819(6) 0.0437(18) Uani 1 1 d . . .
H26B H 0.4506 0.5781 0.5314 0.052 Uiso 1 1 calc R . .
H26C H 0.4071 0.5586 0.4450 0.052 Uiso 1 1 calc R . .
C12 C 0.4807(4) 0.4285(4) -0.0006(6) 0.0315(17) Uani 1 1 d . . .
H12B H 0.4554 0.3903 -0.0306 0.038 Uiso 1 1 calc R . .
H12C H 0.5052 0.4114 0.0590 0.038 Uiso 1 1 calc R . .
C11 C 0.2540(4) 0.7879(4) -0.1190(6) 0.0320(17) Uani 1 1 d . . .
H11B H 0.3006 0.7975 -0.1340 0.038 Uiso 1 1 calc R . .
H11C H 0.2259 0.8019 -0.1768 0.038 Uiso 1 1 calc R . .
C10 C 0.4703(4) 0.5444(4) 0.0754(6) 0.0348(18) Uani 1 1 d . . .
H10B H 0.4384 0.5802 0.0921 0.042 Uiso 1 1 calc R . .
H10C H 0.4943 0.5303 0.1372 0.042 Uiso 1 1 calc R . .
C9 C 0.2553(4) 0.2101(4) -0.0778(6) 0.0340(18) Uani 1 1 d . . .
H9B H 0.2615 0.2428 -0.1324 0.041 Uiso 1 1 calc R . .
H9C H 0.2540 0.1641 -0.1067 0.041 Uiso 1 1 calc R . .
N4 N 0.1939(4) 0.2947(4) 0.0187(6) 0.058(2) Uani 1 1 d . . .
H25A H 0.1976 0.3271 -0.0297 0.070 Uiso 1 1 calc R . .
H25B H 0.1553 0.3025 0.0507 0.070 Uiso 1 1 calc R . .
C8 C 0.4343(3) 0.4765(3) 0.5278(5) 0.0128(12) Uani 1 1 d . . .
H8B H 0.3965 0.4780 0.5723 0.015 Uiso 1 1 calc R . .
H8C H 0.4240 0.4433 0.4745 0.015 Uiso 1 1 calc R . .
N5 N 0.4337(3) 0.4837(3) 0.0289(5) 0.0325(15) Uani 1 1 d . . .
H24A H 0.4047 0.4667 0.0736 0.039 Uiso 1 1 calc R . .
H24B H 0.4096 0.4979 -0.0262 0.039 Uiso 1 1 calc R . .
C7 C 0.5050(4) 0.5457(4) 0.4145(5) 0.0262(15) Uani 1 1 d . . .
H7A H 0.4965 0.5144 0.3582 0.031 Uiso 1 1 calc R . .
H7B H 0.5121 0.5916 0.3872 0.031 Uiso 1 1 calc R . .
C6 C 0.2517(4) 0.3007(4) 0.0921(5) 0.0294(16) Uani 1 1 d . . .
H6B H 0.2460 0.2684 0.1474 0.035 Uiso 1 1 calc R . .
H6C H 0.2533 0.3470 0.1202 0.035 Uiso 1 1 calc R . .
C5 C 0.3164(3) 0.2856(3) 0.0413(5) 0.0174(13) Uani 1 1 d . . .
H5B H 0.3234 0.3193 -0.0116 0.021 Uiso 1 1 calc R . .
H5C H 0.3538 0.2887 0.0902 0.021 Uiso 1 1 calc R . .
N3 N 0.3135(4) 0.2154(4) -0.0028(6) 0.054(2) Uani 1 1 d . . .
H22A H 0.3087 0.1841 0.0467 0.065 Uiso 1 1 calc R . .
H22B H 0.3522 0.2064 -0.0338 0.065 Uiso 1 1 calc R . .
N2 N 0.0327(3) 0.4344(3) 0.5166(5) 0.0235(13) Uani 1 1 d . . .
H21B H 0.0336 0.3923 0.5457 0.028 Uiso 1 1 calc R . .
H21C H 0.0694 0.4385 0.4788 0.028 Uiso 1 1 calc R . .
C4 C -0.0293(3) 0.4413(3) 0.4507(5) 0.0202(13) Uani 1 1 d . . .
H4A H -0.0687 0.4331 0.4906 0.024 Uiso 1 1 calc R . .
H4B H -0.0288 0.4068 0.3975 0.024 Uiso 1 1 calc R . .
C3 C 0.0339(4) 0.4882(3) 0.5957(5) 0.0236(14) Uani 1 1 d . . .
H3B H 0.0753 0.4845 0.6364 0.028 Uiso 1 1 calc R . .
H3C H -0.0036 0.4813 0.6398 0.028 Uiso 1 1 calc R . .
N1 N -0.0239(4) 0.0665(3) 0.5226(6) 0.0406(17) Uani 1 1 d . . .
H20B H -0.0590 0.0695 0.4778 0.049 Uiso 1 1 calc R . .
H20C H -0.0217 0.1063 0.5579 0.049 Uiso 1 1 calc R . .
C2 C 0.0384(4) 0.0573(4) 0.4680(6) 0.0343(18) Uani 1 1 d . . .
H2B H 0.0764 0.0548 0.5160 0.041 Uiso 1 1 calc R . .
H2C H 0.0452 0.0967 0.4241 0.041 Uiso 1 1 calc R . .
C1 C -0.0350(4) 0.0073(4) 0.5938(6) 0.0334(17) Uani 1 1 d . . .
H1B H 0.0018 0.0046 0.6439 0.040 Uiso 1 1 calc R . .
H1C H -0.0767 0.0138 0.6289 0.040 Uiso 1 1 calc R . .

loop_
_atom_site_aniso_label
_atom_site_aniso_U_11
_atom_site_aniso_U_22
_atom_site_aniso_U_33
_atom_site_aniso_U_23
_atom_site_aniso_U_13
_atom_site_aniso_U_12
Bi1 0.00949(10) 0.01176(10) 0.01314(11) 0.00035(8) 0.00050(8) 0.00030(7)
Bi2 0.01173(10) 0.01577(10) 0.01542(12) -0.00096(9) 0.00147(8) 0.00054(8)
Bi3 0.01073(10) 0.02081(11) 0.01454(12) -0.00256(9) -0.00079(8) 0.00119(8)
Bi4 0.01514(11) 0.01505(10) 0.01534(12) -0.00178(9) 0.00174(9) -0.00566(8)
S1 0.0125(7) 0.0128(6) 0.0176(8) -0.0002(6) 0.0000(6) -0.0044(5)
S2 0.0146(7) 0.0196(7) 0.0206(9) 0.0002(6) 0.0006(6) -0.0055(6)
S3 0.0108(7) 0.0138(6) 0.0169(8) -0.0004(6) -0.0004(6) -0.0021(5)
S4 0.0137(7) 0.0213(7) 0.0206(8) 0.0000(6) 0.0035(6) -0.0037(6)
S5 0.0152(7) 0.0212(7) 0.0173(8) -0.0051(6) -0.0004(6) -0.0011(6)
S6 0.0134(7) 0.0159(7) 0.0113(7) -0.0010(5) 0.0008(6) 0.0011(5)
S7 0.0219(8) 0.0168(7) 0.0121(8) -0.0002(6) 0.0017(6) 0.0015(6)
S8 0.0121(7) 0.0180(7) 0.0238(9) -0.0002(6) -0.0020(6) 0.0002(6)
S9 0.0085(6) 0.0167(7) 0.0173(8) 0.0010(6) -0.0003(6) 0.0020(5)
S10 0.0153(7) 0.0170(7) 0.0120(7) 0.0006(6) -0.0021(6) 0.0014(6)
O1 0.009(2) 0.023(2) 0.034(3) -0.001(2) 0.0007(19) 0.0034(17)
O2 0.026(2) 0.025(2) 0.015(2) -0.0008(19) 0.0060(19) -0.0014(19)
O3 0.019(2) 0.021(2) 0.027(3) 0.002(2) 0.0017(19) -0.0033(18)
O4 0.021(2) 0.020(2) 0.022(3) 0.0010(19) -0.0007(19) 0.0084(18)
O5 0.011(2) 0.019(2) 0.028(3) -0.0041(19) 0.0039(18) -0.0013(16)
O6 0.020(2) 0.022(2) 0.021(2) -0.0021(19) -0.0057(19) -0.0064(18)
O7 0.019(2) 0.014(2) 0.034(3) -0.0014(19) -0.006(2) 0.0042(17)
O8 0.020(2) 0.027(2) 0.021(3) 0.002(2) 0.0015(19) -0.0056(19)
O9 0.022(2) 0.029(2) 0.023(3) 0.005(2) 0.002(2) -0.008(2)
O10 0.035(3) 0.027(2) 0.014(2) -0.0028(19) 0.009(2) 0.007(2)
O11 0.027(2) 0.039(2) 0.035(2) 0.0081(17) -0.0053(16) -0.0081(16)
O12 0.025(2) 0.022(2) 0.023(3) 0.0031(19) -0.011(2) 0.0083(19)
O13 0.018(2) 0.020(2) 0.038(3) 0.008(2) 0.002(2) 0.0029(18)
O14 0.027(2) 0.039(2) 0.035(2) 0.0081(17) -0.0053(16) -0.0081(16)
O15 0.023(2) 0.028(2) 0.026(3) -0.005(2) -0.004(2) -0.010(2)
O16 0.014(2) 0.033(3) 0.046(3) -0.004(2) 0.002(2) -0.009(2)
O17 0.022(2) 0.026(2) 0.019(2) 0.0042(19) -0.0002(19) -0.0053(19)
O18 0.028(3) 0.059(4) 0.031(3) -0.016(3) 0.006(2) -0.004(3)
O19 0.020(2) 0.035(3) 0.022(3) -0.005(2) 0.001(2) 0.007(2)
O20 0.024(3) 0.046(3) 0.030(3) 0.000(2) -0.007(2) 0.010(2)
O21 0.033(3) 0.037(3) 0.013(2) -0.004(2) -0.002(2) -0.007(2)
O22 0.028(3) 0.017(2) 0.044(3) 0.006(2) 0.005(2) -0.004(2)
O23 0.016(2) 0.034(3) 0.041(3) -0.002(2) 0.003(2) -0.005(2)
O24 0.015(2) 0.033(3) 0.036(3) 0.003(2) -0.003(2) 0.000(2)
O25 0.020(2) 0.024(2) 0.021(3) 0.0024(19) -0.0009(19) 0.0060(18)
O26 0.023(2) 0.025(2) 0.016(2) -0.0008(19) 0.0037(19) 0.0011(19)
O27 0.018(2) 0.023(2) 0.020(3) -0.0026(19) 0.0056(19) 0.0012(18)
O28 0.014(2) 0.037(3) 0.044(3) -0.012(2) 0.004(2) 0.007(2)
O29 0.015(2) 0.018(2) 0.028(3) 0.0002(19) -0.0031(19) -0.0010(17)
O30 0.022(2) 0.023(2) 0.017(2) 0.0024(19) 0.0019(19) -0.0050(18)
O31 0.029(3) 0.022(2) 0.020(3) -0.0070(19) -0.007(2) 0.0007(19)
O32 0.018(2) 0.013(2) 0.035(3) -0.0029(19) 0.000(2) 0.0028(17)
O33 0.029(3) 0.037(3) 0.034(3) 0.000(2) -0.004(2) -0.009(2)
O34 0.019(2) 0.027(2) 0.018(2) -0.0001(19) -0.0023(19) -0.0102(19)
O35 0.044(4) 0.031(3) 0.109(6) -0.023(3) 0.027(4) -0.005(3)
O36 0.027(3) 0.030(3) 0.026(3) -0.006(2) -0.007(2) 0.013(2)
O37 0.025(3) 0.033(3) 0.037(3) 0.000(2) 0.003(2) -0.008(2)
O38 0.029(3) 0.025(2) 0.030(3) 0.010(2) 0.013(2) 0.001(2)
O39 0.018(2) 0.025(2) 0.026(3) 0.005(2) -0.002(2) 0.0104(18)
O40 0.038(3) 0.043(3) 0.021(3) 0.004(2) 0.005(2) 0.019(2)
O41 0.036(3) 0.034(3) 0.023(3) -0.006(2) 0.007(2) -0.013(2)
O42 0.044(3) 0.036(3) 0.034(3) 0.009(2) -0.022(3) -0.003(2)
O43 0.017(2) 0.019(2) 0.036(3) 0.005(2) -0.003(2) -0.0014(18)
O44 0.027(3) 0.026(2) 0.018(2) 0.001(2) -0.002(2) 0.003(2)
C16 0.010(3) 0.009(3) 0.033(4) 0.006(2) 0.001(3) 0.002(2)
C15 0.029(4) 0.048(5) 0.043(5) 0.019(4) -0.003(4) 0.003(4)
N8 0.036(4) 0.046(4) 0.073(6) -0.019(4) 0.007(4) -0.003(3)
N7 0.056(5) 0.043(5) 0.097(7) -0.021(5) 0.006(5) 0.002(4)
C14 0.011(3) 0.011(3) 0.027(4) 0.006(2) -0.001(2) 0.000(2)
C13 0.013(3) 0.035(4) 0.017(3) 0.002(3) -0.006(2) -0.018(3)
N6 0.048(4) 0.039(4) 0.044(5) 0.000(3) 0.005(4) 0.003(3)
C12 0.035(4) 0.027(4) 0.032(4) 0.002(3) -0.001(3) -0.004(3)
C11 0.022(4) 0.043(4) 0.031(4) 0.008(3) 0.000(3) 0.004(3)
C10 0.037(4) 0.044(5) 0.024(4) 0.003(3) 0.007(3) -0.001(4)
C9 0.043(5) 0.031(4) 0.028(4) -0.014(3) -0.006(4) 0.002(3)
N4 0.036(4) 0.086(6) 0.054(5) 0.002(5) 0.009(4) 0.024(4)
C8 0.008(3) 0.015(3) 0.016(3) -0.003(2) 0.005(2) -0.004(2)
N5 0.021(3) 0.050(4) 0.026(3) 0.018(3) 0.001(3) -0.009(3)
C7 0.036(4) 0.022(3) 0.020(4) -0.002(3) 0.003(3) -0.003(3)
C6 0.035(4) 0.035(4) 0.019(4) -0.012(3) 0.004(3) 0.006(3)
C5 0.020(3) 0.027(3) 0.005(3) 0.002(2) -0.004(2) -0.009(3)
N3 0.046(5) 0.068(5) 0.048(5) -0.009(4) -0.004(4) 0.025(4)
N2 0.017(3) 0.017(3) 0.037(4) 0.005(2) 0.007(2) 0.002(2)
C4 0.019(3) 0.021(3) 0.020(3) -0.006(3) 0.001(3) -0.002(2)
C3 0.023(3) 0.027(3) 0.020(4) 0.001(3) -0.005(3) -0.002(3)
N1 0.051(4) 0.019(3) 0.052(5) -0.008(3) 0.005(4) 0.010(3)
C2 0.035(4) 0.036(4) 0.032(4) 0.010(3) -0.007(3) -0.015(3)
C1 0.030(4) 0.043(4) 0.027(4) -0.004(3) 0.001(3) -0.005(3)

loop_
_atom_type_symbol
_atom_type_description
_atom_type_scat_dispersion_real
_atom_type_scat_dispersion_imag
_atom_type_scat_source
C C 0.0033 0.0016 'International Tables Vol C Tables 4.2.6.8 and 6.1.1.4'
H H 0.0000 0.0000 'International Tables Vol C Tables 4.2.6.8 and 6.1.1.4'
N N 0.0061 0.0033 'International Tables Vol C Tables 4.2.6.8 and 6.1.1.4'
O O 0.0106 0.0060 'International Tables Vol C Tables 4.2.6.8 and 6.1.1.4'
S S 0.1246 0.1234 'International Tables Vol C Tables 4.2.6.8 and 6.1.1.4'
Bi Bi -4.1077 10.2566 'International Tables Vol C Tables 4.2.6.8 and 6.1.1.4'

loop_
_geom_angle_atom_site_label_1
_geom_angle_atom_site_label_2
_geom_angle_atom_site_label_3
_geom_angle
_geom_angle_site_symmetry_1
_geom_angle_site_symmetry_3
O1 Bi1 O2 80.35(16) . .
O1 Bi1 O3 81.98(15) . .
O2 Bi1 O3 81.98(15) . .
O1 Bi1 O4 150.20(16) . .
O2 Bi1 O4 123.65(15) . .
O3 Bi1 O4 84.28(15) . .
O1 Bi1 O5 67.63(14) . .
O2 Bi1 O5 75.03(15) . .
O3 Bi1 O5 144.28(14) . .
O4 Bi1 O5 131.28(14) . .
O1 Bi1 O6 89.43(15) . .
O2 Bi1 O6 151.44(14) . .
O3 Bi1 O6 123.15(15) . .
O4 Bi1 O6 76.25(14) . .
O5 Bi1 O6 76.42(14) . .
O1 Bi1 O7 123.64(14) . .
O2 Bi1 O7 89.16(15) . .
O3 Bi1 O7 151.15(14) . .
O4 Bi1 O7 77.93(14) . .
O5 Bi1 O7 56.19(13) . .
O6 Bi1 O7 74.40(15) . .
O1 Bi1 O8 75.71(15) . .
O2 Bi1 O8 144.02(14) . .
O3 Bi1 O8 68.50(15) . .
O4 Bi1 O8 74.66(15) . .
O5 Bi1 O8 118.35(15) . .
O6 Bi1 O8 54.98(14) . .
O7 Bi1 O8 126.51(14) . .
O1 Bi1 O9 144.17(15) . 2
O2 Bi1 O9 69.11(14) . 2
O3 Bi1 O9 75.77(15) . 2
O4 Bi1 O9 54.54(14) . 2
O5 Bi1 O9 119.06(15) . 2
O6 Bi1 O9 126.26(14) . 2
O7 Bi1 O9 75.42(14) . 2
O8 Bi1 O9 119.76(14) . 2
O1 Bi1 S3 95.52(11) . .
O2 Bi1 S3 81.95(11) . .
O3 Bi1 S3 163.93(11) . .
O4 Bi1 S3 104.57(11) . .
O5 Bi1 S3 28.06(10) . .
O6 Bi1 S3 72.51(10) . .
O7 Bi1 S3 28.16(10) . .
O8 Bi1 S3 126.44(10) . .
O9 Bi1 S3 98.20(11) 2 .
O10 Bi2 O11 82.61(17) . .
O10 Bi2 O12 161.46(16) . .
O11 Bi2 O12 88.79(16) . .
O10 Bi2 O13 80.34(17) . 4_565
O11 Bi2 O13 69.66(15) . 4_565
O12 Bi2 O13 81.29(16) . 4_565
O10 Bi2 O14 75.11(17) . .
O11 Bi2 O14 81.23(17) . .
O12 Bi2 O14 119.86(16) . .
O13 Bi2 O14 143.94(16) 4_565 .
O10 Bi2 O15 123.12(15) . 2_644
O11 Bi2 O15 148.09(16) . 2_644
O12 Bi2 O15 71.20(15) . 2_644
O13 Bi2 O15 128.37(15) 4_565 2_644
O14 Bi2 O15 87.45(16) . 2_644
O10 Bi2 O16 90.31(16) . 4_565
O11 Bi2 O16 124.28(15) . 4_565
O12 Bi2 O16 81.00(16) . 4_565
O13 Bi2 O16 54.69(14) 4_565 4_565
O14 Bi2 O16 149.24(16) . 4_565
O15 Bi2 O16 77.98(15) 2_644 4_565
O10 Bi2 O17 69.50(15) . 2_644
O11 Bi2 O17 148.46(16) . 2_644
O12 Bi2 O17 122.09(14) . 2_644
O13 Bi2 O17 117.60(15) 4_565 2_644
O14 Bi2 O17 77.71(15) . 2_644
O15 Bi2 O17 53.87(14) 2_644 2_644
O16 Bi2 O17 71.80(15) 4_565 2_644
O10 Bi2 O18 123.35(16) . .
O11 Bi2 O18 70.15(16) . .
O12 Bi2 O18 67.95(16) . .
O13 Bi2 O18 129.11(16) 4_565 .
O14 Bi2 O18 52.81(16) . .
O15 Bi2 O18 79.21(15) 2_644 .
O16 Bi2 O18 146.03(16) 4_565 .
O17 Bi2 O18 113.04(15) 2_644 .
O19 Bi3 O20 81.96(17) . .
O19 Bi3 O21 160.63(16) . 4_575
O20 Bi3 O21 82.21(17) . 4_575
O19 Bi3 O22 80.97(17) . .
O20 Bi3 O22 125.88(17) . .
O21 Bi3 O22 99.49(17) 4_575 .
O19 Bi3 O23 93.92(17) . .
O20 Bi3 O23 83.94(17) . .
O21 Bi3 O23 95.45(17) 4_575 .
O22 Bi3 O23 148.06(16) . .
O19 Bi3 O24 82.63(17) . .
O20 Bi3 O24 70.75(17) . .
O21 Bi3 O24 81.65(17) 4_575 .
O22 Bi3 O24 56.35(15) . .
O23 Bi3 O24 154.68(15) . .
O19 Bi3 O25 128.03(15) . 3_665
O20 Bi3 O25 145.25(16) . 3_665
O21 Bi3 O25 70.72(15) 4_575 3_665
O22 Bi3 O25 80.98(15) . 3_665
O23 Bi3 O25 77.57(15) . 3_665
O24 Bi3 O25 124.01(14) . 3_665
O19 Bi3 O26 74.25(15) . 3_665
O20 Bi3 O26 147.76(16) . 3_665
O21 Bi3 O26 124.51(15) 4_575 3_665
O22 Bi3 O26 71.82(15) . 3_665
O23 Bi3 O26 76.43(15) . 3_665
O24 Bi3 O26 125.80(15) . 3_665
O25 Bi3 O26 53.84(14) 3_665 3_665
O19 Bi3 S2 80.80(12) . .
O20 Bi3 S2 98.25(13) . .
O21 Bi3 S2 90.50(13) 4_575 .
O22 Bi3 S2 28.31(11) . .
O23 Bi3 S2 173.90(13) . .
O24 Bi3 S2 28.04(11) . .
O25 Bi3 S2 103.24(10) 3_665 .
O26 Bi3 S2 99.06(10) 3_665 .
O27 Bi4 O28 78.85(16) . .
O27 Bi4 O29 81.40(15) . .
O28 Bi4 O29 79.60(16) . .
O27 Bi4 O30 75.09(15) . .
O28 Bi4 O30 75.49(16) . .
O29 Bi4 O30 148.46(15) . .
O27 Bi4 O31 152.93(15) . 4_565
O28 Bi4 O31 108.97(16) . 4_565
O29 Bi4 O31 74.91(15) . 4_565
O30 Bi4 O31 131.67(14) . 4_565
O27 Bi4 O32 77.52(16) . .
O28 Bi4 O32 132.69(16) . .
O29 Bi4 O32 56.77(14) . .
O30 Bi4 O32 134.66(14) . .
O31 Bi4 O32 78.62(15) 4_565 .
O27 Bi4 O33 84.90(16) . .
O28 Bi4 O33 149.03(17) . .
O29 Bi4 O33 123.94(15) . .
O30 Bi4 O33 74.93(15) . .
O31 Bi4 O33 97.48(16) 4_565 .
O32 Bi4 O33 67.22(14) . .
O27 Bi4 O34 129.33(15) . .
O28 Bi4 O34 95.93(16) . .
O29 Bi4 O34 147.87(14) . .
O30 Bi4 O34 55.16(14) . .
O31 Bi4 O34 76.66(14) 4_565 .
O32 Bi4 O34 130.50(14) . .
O33 Bi4 O34 74.36(15) . .
O27 Bi4 S1 78.08(11) . .
O28 Bi4 S1 106.41(12) . .
O29 Bi4 S1 28.34(10) . .
O30 Bi4 S1 152.19(10) . .
O31 Bi4 S1 74.85(11) 4_565 .
O32 Bi4 S1 28.42(9) . .
O33 Bi4 S1 95.62(11) . .
O34 Bi4 S1 148.20(10) . .
O9 S1 O32 113.0(3) . .
O9 S1 O4 106.3(3) . 2_545
O32 S1 O4 110.9(3) . 2_545
O9 S1 O29 110.3(3) . .
O32 S1 O29 105.8(2) . .
O4 S1 O29 110.6(3) 2_545 .
O9 S1 Bi4 127.8(2) . .
O32 S1 Bi4 55.71(18) . .
O4 S1 Bi4 125.69(18) 2_545 .
O29 S1 Bi4 50.09(17) . .
O15 S2 O17 106.7(3) . .
O15 S2 O24 111.9(3) . .
O17 S2 O24 112.1(3) . .
O15 S2 O22 111.2(3) . .
O17 S2 O22 109.8(3) . .
O24 S2 O22 105.2(3) . .
O15 S2 Bi3 127.49(19) . .
O17 S2 Bi3 125.79(19) . .
O24 S2 Bi3 53.18(19) . .
O22 S2 Bi3 52.04(19) . .
O34 S3 O7 111.6(3) . .
O34 S3 O5 111.5(3) . .
O7 S3 O5 106.5(3) . .
O34 S3 O30 106.2(3) . .
O7 S3 O30 111.1(3) . .
O5 S3 O30 110.0(3) . .
O34 S3 Bi1 130.13(18) . .
O7 S3 Bi1 53.93(18) . .
O5 S3 Bi1 52.59(17) . .
O30 S3 Bi1 123.64(19) . .
O35 S4 O23 109.8(3) . .
O35 S4 O18 111.3(4) . .
O23 S4 O18 111.0(3) . .
O35 S4 O14 110.7(4) . .
O23 S4 O14 110.5(3) . .
O18 S4 O14 103.3(3) . .
O37 S5 O36 111.1(3) . .
O37 S5 O21 111.0(3) . .
O36 S5 O21 108.9(3) . .
O37 S5 O19 109.7(3) . .
O36 S5 O19 109.7(3) . .
O21 S5 O19 106.3(3) . .
O38 S6 O39 111.1(3) . .
O38 S6 O31 109.4(3) . .
O39 S6 O31 110.0(3) . .
O38 S6 O27 108.4(3) . .
O39 S6 O27 109.1(3) . .
O31 S6 O27 108.8(3) . .
O40 S7 O41 109.7(3) . .
O40 S7 O2 111.5(3) . .
O41 S7 O2 109.5(3) . .
O40 S7 O10 110.4(3) . .
O41 S7 O10 109.0(3) . .
O2 S7 O10 106.6(3) . .
O42 S8 O13 112.6(3) . .
O42 S8 O16 112.3(3) . .
O13 S8 O16 105.3(3) . .
O42 S8 O28 107.7(3) . .
O13 S8 O28 109.8(3) . .
O16 S8 O28 109.1(3) . .
O43 S9 O26 110.6(3) . .
O43 S9 O1 110.9(3) . .
O26 S9 O1 109.9(3) . .
O43 S9 O25 110.7(3) . .
O26 S9 O25 105.6(3) . .
O1 S9 O25 108.9(3) . .
O44 S10 O12 111.4(3) . 1_556
O44 S10 O8 109.7(3) . .
O12 S10 O8 110.4(3) 1_556 .
O44 S10 O6 111.1(3) . .
O12 S10 O6 108.7(3) 1_556 .
O8 S10 O6 105.3(3) . .
S9 O1 Bi1 138.8(3) . .
S7 O2 Bi1 135.6(3) . .
S1 O4 Bi1 102.6(2) 2 .
S3 O5 Bi1 99.3(2) . .
S10 O6 Bi1 101.9(2) . .
S3 O7 Bi1 97.9(2) . .
S10 O8 Bi1 97.2(2) . .
S1 O9 Bi1 96.5(2) . 2_545
S7 O10 Bi2 133.6(3) . .
S10 O12 Bi2 129.0(3) 1_554 .
S8 O13 Bi2 101.6(2) . 4_566
S4 O14 Bi2 102.8(3) . .
S2 O15 Bi2 100.1(2) . 2_654
S8 O16 Bi2 97.4(2) . 4_566
S2 O17 Bi2 98.3(2) . 2_654
S4 O18 Bi2 97.4(3) . .
S5 O19 Bi3 134.9(3) . .
S5 O21 Bi3 143.4(3) . 4_576
S2 O22 Bi3 99.6(2) . .
S4 O23 Bi3 132.1(3) . .
S2 O24 Bi3 98.8(2) . .
S9 O25 Bi3 101.2(2) . 3_665
S9 O26 Bi3 99.2(2) . 3_665
S6 O27 Bi4 138.5(3) . .
S8 O28 Bi4 117.3(3) . .
S1 O29 Bi4 101.6(2) . .
S3 O30 Bi4 101.1(2) . .
S6 O31 Bi4 121.1(3) . 4_566
S1 O32 Bi4 95.9(2) . .
S3 O34 Bi4 97.1(2) . .
N8 C16 C15 110.4(6) . .
N8 C16 H16B 109.6 . .
C15 C16 H16B 109.6 . .
N8 C16 H16C 109.6 . .
C15 C16 H16C 109.6 . .
H16B C16 H16C 108.1 . .
C16 C15 N7 110.3(7) . .
C16 C15 H15B 109.6 . .
N7 C15 H15B 109.6 . .
C16 C15 H15C 109.6 . .
N7 C15 H15C 109.6 . .
H15B C15 H15C 108.1 . .
C16 N8 C11 110.7(6) . .
C16 N8 H28B 109.5 . .
C11 N8 H28B 109.5 . .
C16 N8 H28C 109.5 . .
C11 N8 H28C 109.5 . .
H28B N8 H28C 108.1 . .
C14 N7 C15 110.0(7) . .
C14 N7 H27B 109.7 . .
C15 N7 H27B 109.7 . .
C14 N7 H27C 109.7 . .
C15 N7 H27C 109.7 . .
H27B N7 H27C 108.2 . .
C11 C14 N7 111.1(6) . .
C11 C14 H14A 109.4 . .
N7 C14 H14A 109.4 . .
C11 C14 H14B 109.4 . .
N7 C14 H14B 109.4 . .
H14A C14 H14B 108.0 . .
C9 C13 N4 109.9(5) . .
C9 C13 H13A 109.7 . .
N4 C13 H13A 109.7 . .
C9 C13 H13B 109.7 . .
N4 C13 H13B 109.7 . .
H13A C13 H13B 108.2 . .
C8 N6 C7 110.0(5) . .
C8 N6 H26B 109.7 . .
C7 N6 H26B 109.7 . .
C8 N6 H26C 109.7 . .
C7 N6 H26C 109.7 . .
H26B N6 H26C 108.2 . .
N5 C12 C10 110.3(6) . 3_665
N5 C12 H12B 109.6 . .
C10 C12 H12B 109.6 3_665 .
N5 C12 H12C 109.6 . .
C10 C12 H12C 109.6 3_665 .
H12B C12 H12C 108.1 . .
C14 C11 N8 109.2(6) . .
C14 C11 H11B 109.8 . .
N8 C11 H11B 109.8 . .
C14 C11 H11C 109.8 . .
N8 C11 H11C 109.8 . .
H11B C11 H11C 108.3 . .
C12 C10 N5 108.7(6) 3_665 .
C12 C10 H10B 110.0 3_665 .
N5 C10 H10B 110.0 . .
C12 C10 H10C 110.0 3_665 .
N5 C10 H10C 110.0 . .
H10B C10 H10C 108.3 . .
C13 C9 N3 110.8(6) . .
C13 C9 H9B 109.5 . .
N3 C9 H9B 109.5 . .
C13 C9 H9C 109.5 . .
N3 C9 H9C 109.5 . .
H9B C9 H9C 108.1 . .
C6 N4 C13 111.1(6) . .
C6 N4 H25A 109.4 . .
C13 N4 H25A 109.4 . .
C6 N4 H25B 109.4 . .
C13 N4 H25B 109.4 . .
H25A N4 H25B 108.0 . .
C7 C8 N6 111.0(5) 3_666 .
C7 C8 H8B 109.4 3_666 .
N6 C8 H8B 109.4 . .
C7 C8 H8C 109.4 3_666 .
N6 C8 H8C 109.4 . .
H8B C8 H8C 108.0 . .
C12 N5 C10 111.8(6) . .
C12 N5 H24A 109.3 . .
C10 N5 H24A 109.3 . .
C12 N5 H24B 109.3 . .
C10 N5 H24B 109.3 . .
H24A N5 H24B 107.9 . .
C8 C7 N6 110.6(6) 3_666 .
C8 C7 H7A 109.5 3_666 .
N6 C7 H7A 109.5 . .
C8 C7 H7B 109.5 3_666 .
N6 C7 H7B 109.5 . .
H7A C7 H7B 108.1 . .
N4 C6 C5 110.4(6) . .
N4 C6 H6B 109.6 . .
C5 C6 H6B 109.6 . .
N4 C6 H6C 109.6 . .
C5 C6 H6C 109.6 . .
H6B C6 H6C 108.1 . .
N3 C5 C6 109.5(6) . .
N3 C5 H5B 109.8 . .
C6 C5 H5B 109.8 . .
N3 C5 H5C 109.8 . .
C6 C5 H5C 109.8 . .
H5B C5 H5C 108.2 . .
C5 N3 C9 110.0(6) . .
C5 N3 H22A 109.7 . .
C9 N3 H22A 109.7 . .
C5 N3 H22B 109.7 . .
C9 N3 H22B 109.7 . .
H22A N3 H22B 108.2 . .
C3 N2 C4 110.1(5) . .
C3 N2 H21B 109.6 . .
C4 N2 H21B 109.6 . .
C3 N2 H21C 109.6 . .
C4 N2 H21C 109.6 . .
H21B N2 H21C 108.2 . .
N2 C4 C3 111.1(5) . 3_566
N2 C4 H4A 109.4 . .
C3 C4 H4A 109.4 3_566 .
N2 C4 H4B 109.4 . .
C3 C4 H4B 109.4 3_566 .
H4A C4 H4B 108.0 . .
N2 C3 C4 110.7(5) . 3_566
N2 C3 H3B 109.5 . .
C4 C3 H3B 109.5 3_566 .
N2 C3 H3C 109.5 . .
C4 C3 H3C 109.5 3_566 .
H3B C3 H3C 108.1 . .
C2 N1 C1 111.1(6) . .
C2 N1 H20B 109.4 . .
C1 N1 H20B 109.4 . .
C2 N1 H20C 109.4 . .
C1 N1 H20C 109.4 . .
H20B N1 H20C 108.0 . .
N1 C2 C1 110.3(6) . 3_556
N1 C2 H2B 109.6 . .
C1 C2 H2B 109.6 3_556 .
N1 C2 H2C 109.6 . .
C1 C2 H2C 109.6 3_556 .
H2B C2 H2C 108.1 . .
C2 C1 N1 107.5(6) 3_556 .
C2 C1 H1B 110.2 3_556 .
N1 C1 H1B 110.2 . .
C2 C1 H1C 110.2 3_556 .
N1 C1 H1C 110.2 . .
H1B C1 H1C 108.5 . .

loop_
_geom_bond_atom_site_label_1
_geom_bond_atom_site_label_2
_geom_bond_distance
_geom_bond_site_symmetry_2
Bi1 O1 2.396(4) .
Bi1 O2 2.428(4) .
Bi1 O3 2.456(4) .
Bi1 O4 2.488(4) .
Bi1 O5 2.493(4) .
Bi1 O6 2.505(4) .
Bi1 O7 2.527(4) .
Bi1 O8 2.620(5) .
Bi1 O9 2.646(5) 2
Bi1 S3 3.0966(14) .
Bi2 O10 2.360(4) .
Bi2 O11 2.410(5) .
Bi2 O12 2.473(5) .
Bi2 O13 2.507(4) 4_565
Bi2 O14 2.547(5) .
Bi2 O15 2.571(4) 2_644
Bi2 O16 2.596(5) 4_565
Bi2 O17 2.608(4) 2_644
Bi2 O18 2.675(6) .
Bi3 O19 2.352(5) .
Bi3 O20 2.371(5) .
Bi3 O21 2.376(5) 4_575
Bi3 O22 2.467(5) .
Bi3 O23 2.490(5) .
Bi3 O24 2.499(5) .
Bi3 O25 2.582(4) 3_665
Bi3 O26 2.632(5) 3_665
Bi3 S2 3.0846(15) .
Bi4 O27 2.292(4) .
Bi4 O28 2.407(5) .
Bi4 O29 2.407(4) .
Bi4 O30 2.496(4) .
Bi4 O31 2.536(5) 4_565
Bi4 O32 2.553(4) .
Bi4 O33 2.557(5) .
Bi4 O34 2.595(4) .
Bi4 S1 3.0744(14) .
S1 O9 1.460(5) .
S1 O32 1.471(4) .
S1 O4 1.485(5) 2_545
S1 O29 1.490(4) .
S2 O15 1.460(5) .
S2 O17 1.465(4) .
S2 O24 1.467(5) .
S2 O22 1.484(5) .
S3 O34 1.470(5) .
S3 O7 1.475(4) .
S3 O5 1.476(4) .
S3 O30 1.479(4) .
S4 O35 1.426(6) .
S4 O23 1.468(5) .
S4 O18 1.480(5) .
S4 O14 1.485(5) .
S5 O37 1.448(5) .
S5 O36 1.452(5) .
S5 O21 1.478(5) .
S5 O19 1.496(5) .
S6 O38 1.462(4) .
S6 O39 1.467(5) .
S6 O31 1.474(5) .
S6 O27 1.499(4) .
S7 O40 1.449(5) .
S7 O41 1.464(5) .
S7 O2 1.479(4) .
S7 O10 1.479(4) .
S8 O42 1.450(5) .
S8 O13 1.470(5) .
S8 O16 1.481(5) .
S8 O28 1.491(5) .
S9 O43 1.467(4) .
S9 O26 1.479(4) .
S9 O1 1.482(4) .
S9 O25 1.484(5) .
S10 O44 1.453(5) .
S10 O12 1.475(5) 1_556
S10 O8 1.486(5) .
S10 O6 1.493(5) .
O4 S1 1.485(5) 2
O9 Bi1 2.646(5) 2_545
O12 S10 1.475(5) 1_554
O13 Bi2 2.507(4) 4_566
O15 Bi2 2.571(4) 2_654
O16 Bi2 2.596(5) 4_566
O17 Bi2 2.608(4) 2_654
O21 Bi3 2.376(5) 4_576
O25 Bi3 2.582(4) 3_665
O26 Bi3 2.632(5) 3_665
O31 Bi4 2.536(5) 4_566
C16 N8 1.469(10) .
C16 C15 1.482(11) .
C16 H16B 0.9700 .
C16 H16C 0.9700 .
C15 N7 1.508(11) .
C15 H15B 0.9700 .
C15 H15C 0.9700 .
N8 C11 1.505(10) .
N8 H28B 0.9000 .
N8 H28C 0.9000 .
N7 C14 1.500(11) .
N7 H27B 0.9000 .
N7 H27C 0.9000 .
C14 C11 1.481(10) .
C14 H14A 0.9700 .
C14 H14B 0.9700 .
C13 C9 1.468(10) .
C13 N4 1.499(10) .
C13 H13A 0.9700 .
C13 H13B 0.9700 .
N6 C8 1.502(8) .
N6 C7 1.524(9) .
N6 H26B 0.9000 .
N6 H26C 0.9000 .
C12 N5 1.480(10) .
C12 C10 1.504(10) 3_665
C12 H12B 0.9700 .
C12 H12C 0.9700 .
C11 H11B 0.9700 .
C11 H11C 0.9700 .
C10 C12 1.504(10) 3_665
C10 N5 1.501(10) .
C10 H10B 0.9700 .
C10 H10C 0.9700 .
C9 N3 1.499(11) .
C9 H9B 0.9700 .
C9 H9C 0.9700 .
N4 C6 1.481(11) .
N4 H25A 0.9000 .
N4 H25B 0.9000 .
C8 C7 1.467(9) 3_666
C8 H8B 0.9700 .
C8 H8C 0.9700 .
N5 H24A 0.9000 .
N5 H24B 0.9000 .
C7 C8 1.467(9) 3_666
C7 H7A 0.9700 .
C7 H7B 0.9700 .
C6 C5 1.497(9) .
C6 H6B 0.9700 .
C6 H6C 0.9700 .
C5 N3 1.478(10) .
C5 H5B 0.9700 .
C5 H5C 0.9700 .
N3 H22A 0.9000 .
N3 H22B 0.9000 .
N2 C3 1.476(8) .
N2 C4 1.489(9) .
N2 H21B 0.9000 .
N2 H21C 0.9000 .
C4 C3 1.497(9) 3_566
C4 H4A 0.9700 .
C4 H4B 0.9700 .
C3 C4 1.497(9) 3_566
C3 H3B 0.9700 .
C3 H3C 0.9700 .
N1 C2 1.464(10) .
N1 C1 1.504(10) .
N1 H20B 0.9000 .
N1 H20C 0.9000 .
C2 C1 1.495(11) 3_556
C2 H2B 0.9700 .
C2 H2C 0.9700 .
C1 C2 1.495(11) 3_556
C1 H1B 0.9700 .
C1 H1C 0.9700 .
